data_7015664
loop_
_publ_author_name
'Siemeling, Ulrich'
'Klemann, Thorsten'
'Bruhn, Clemens'
'Schulz, Ji\<r\'i'
'\<St\<epni\<cka, Petr'

_publ_section_title
;
 The coordination behaviour of ferrocene-based pyridylphosphine ligands
 towards Zn(II), Cd(II) and Hg(II).
;
_journal_issue 17
_journal_name_full 'Dalton transactions (Cambridge, England : 2003)'
_journal_page_first 4722
_journal_page_last 4740
_journal_paper_doi 10.1039/c0dt01810d
_journal_volume 40
_journal_year 2011
_chemical_formula_moiety 'C27 H22 Br2 Fe N P Zn'
_chemical_formula_sum 'C27 H22 Br2 Fe N P Zn'
_chemical_formula_weight 672.47
_chemical_name_systematic
;
?
;
_space_group_IT_number 4
_symmetry_cell_setting monoclinic
_symmetry_Int_Tables_number 4
_symmetry_space_group_name_Hall 'P 2yb'
_symmetry_space_group_name_H-M 'P 1 21 1'
_atom_sites_solution_hydrogens geom
_atom_sites_solution_primary direct
_atom_sites_solution_secondary difmap
_audit_creation_method SHELXL-97
_cell_angle_alpha 90.00
_cell_angle_beta 102.744(3)
_cell_angle_gamma 90.00
_cell_formula_units_Z 4
_cell_length_a 14.6245(6)
_cell_length_b 9.2633(4)
_cell_length_c 19.3704(7)
_cell_measurement_reflns_used 23691
_cell_measurement_temperature 173(2)
_cell_measurement_theta_max 25.62
_cell_measurement_theta_min 1.43
_cell_volume 2559.49(18)
_computing_structure_refinement 'SHELXL-97 (Sheldrick, 1997)'
_computing_structure_solution 'SHELXS-97 (Sheldrick, 1990)'
_diffrn_ambient_temperature 173(2)
_diffrn_detector 'image plate (34 cm diameter)'
_diffrn_detector_area_resol_mean 6.67
_diffrn_detector_type STOE
_diffrn_measured_fraction_theta_full 0.960
_diffrn_measured_fraction_theta_max 0.960
_diffrn_measurement_details ' 180 frames, detector distance = 135 mm'
_diffrn_measurement_device '2-circle goniometer'
_diffrn_measurement_device_type 'STOE IPDS 2'
_diffrn_measurement_method 'rotation method'
_diffrn_radiation_collimation '0.5 mm diameter, multiple pinhole'
_diffrn_radiation_monochromator 'plane graphite'
_diffrn_radiation_polarisn_norm 0
_diffrn_radiation_type 'Mo K\a'
_diffrn_radiation_wavelength 0.71073
_diffrn_reflns_av_R_equivalents 0.0473
_diffrn_reflns_av_sigmaI/netI 0.0301
_diffrn_reflns_limit_h_max 17
_diffrn_reflns_limit_h_min -17
_diffrn_reflns_limit_k_max 11
_diffrn_reflns_limit_k_min -11
_diffrn_reflns_limit_l_max 23
_diffrn_reflns_limit_l_min -22
_diffrn_reflns_number 16734
_diffrn_reflns_theta_full 25.19
_diffrn_reflns_theta_max 25.19
_diffrn_reflns_theta_min 1.43
_diffrn_source 'sealed X-ray tube, 12 x 0.4 mm long-fine focus'
_diffrn_source_current 30
_diffrn_source_power 1.50
_diffrn_source_voltage 50
_diffrn_standards_decay_% none
_exptl_absorpt_coefficient_mu 4.705
_exptl_absorpt_correction_T_max 0.4668
_exptl_absorpt_correction_T_min 0.3410
_exptl_absorpt_correction_type integration
_exptl_absorpt_process_details 'X-red ver. 1.31 (Stoe & Cie. 2003)'
_exptl_crystal_colour red
_exptl_crystal_density_diffrn 1.745
_exptl_crystal_density_method 'not measured'
_exptl_crystal_description block
_exptl_crystal_F_000 1328
_exptl_crystal_size_max 0.33
_exptl_crystal_size_mid 0.23
_exptl_crystal_size_min 0.16
_refine_diff_density_max 0.339
_refine_diff_density_min -0.433
_refine_diff_density_rms 0.053
_refine_ls_abs_structure_details 'Flack H D (1983), Acta Cryst. A39, 876-881'
_refine_ls_abs_structure_Flack 0.094(6)
_refine_ls_extinction_coef 0.00033(13)
_refine_ls_extinction_expression Fc^*^=kFc[1+0.001xFc^2^\l^3^/sin(2\q)]^-1/4^
_refine_ls_extinction_method SHELXL
_refine_ls_goodness_of_fit_ref 1.043
_refine_ls_hydrogen_treatment constr
_refine_ls_matrix_type full
_refine_ls_number_parameters 596
_refine_ls_number_reflns 4708
_refine_ls_number_restraints 1
_refine_ls_restrained_S_all 1.043
_refine_ls_R_factor_all 0.0198
_refine_ls_R_factor_gt 0.0184
_refine_ls_shift/su_max 0.002
_refine_ls_shift/su_mean 0.000
_refine_ls_structure_factor_coef Fsqd
_refine_ls_weighting_details 'calc w=1/[\s^2^(Fo^2^)+(0.0231P)^2^+0.5984P] where P=(Fo^2^+2Fc^2^)/3'
_refine_ls_weighting_scheme calc
_refine_ls_wR_factor_gt 0.0457
_refine_ls_wR_factor_ref 0.0461
_reflns_number_gt 4513
_reflns_number_total 4708
_reflns_threshold_expression >2sigma(I)
_cod_data_source_file c0dt01810d.txt
_cod_data_source_block i0544
_cod_original_sg_symbol_H-M 'P 21'
_cod_database_code 7015664

loop_
_symmetry_equiv_pos_as_xyz
'x, y, z'
'-x, y+1/2, -z'

loop_
_atom_site_label
_atom_site_type_symbol
_atom_site_fract_x
_atom_site_fract_y
_atom_site_fract_z
_atom_site_U_iso_or_equiv
_atom_site_adp_type
_atom_site_occupancy
_atom_site_symmetry_multiplicity
_atom_site_calc_flag
_atom_site_refinement_flags
_atom_site_disorder_assembly
_atom_site_disorder_group
C1 C -0.3517(3) 0.8128(4) 0.7809(2) 0.0262(8) Uani 1 1 d . . .
C2 C -0.3707(3) 0.6796(4) 0.7428(2) 0.0273(8) Uani 1 1 d . . .
H2A H -0.3958 0.5946 0.7589 0.033 Uiso 1 1 calc R . .
C3 C -0.3452(3) 0.6974(5) 0.6762(2) 0.0321(9) Uani 1 1 d . . .
H3A H -0.3494 0.6257 0.6406 0.039 Uiso 1 1 calc R . .
C4 C -0.3123(3) 0.8418(5) 0.6726(2) 0.0352(9) Uani 1 1 d . . .
H4A H -0.2914 0.8828 0.6338 0.042 Uiso 1 1 calc R . .
C5 C -0.3161(3) 0.9137(4) 0.7366(2) 0.0300(9) Uani 1 1 d . . .
H5A H -0.2984 1.0109 0.7482 0.036 Uiso 1 1 calc R . .
C6 C -0.3725(3) 0.8452(4) 0.8506(2) 0.0268(8) Uani 1 1 d . . .
C7 C -0.3979(3) 0.9846(5) 0.8654(2) 0.0328(9) Uani 1 1 d . . .
H7A H -0.3992 1.0593 0.8316 0.039 Uiso 1 1 calc R . .
C8 C -0.4216(3) 1.0147(5) 0.9296(2) 0.0424(11) Uani 1 1 d . . .
H8A H -0.4386 1.1097 0.9405 0.051 Uiso 1 1 calc R . .
C9 C -0.4199(4) 0.9042(6) 0.9768(3) 0.0500(13) Uani 1 1 d . . .
H9A H -0.4370 0.9211 1.0207 0.060 Uiso 1 1 calc R . .
C10 C -0.3933(4) 0.7687(5) 0.9603(3) 0.0447(12) Uani 1 1 d . . .
H10A H -0.3932 0.6931 0.9934 0.054 Uiso 1 1 calc R . .
C11 C -0.1515(3) 0.5710(4) 0.8082(2) 0.0267(8) Uani 1 1 d . . .
C12 C -0.1338(3) 0.7015(5) 0.8499(2) 0.0323(9) Uani 1 1 d . . .
H12A H -0.1433 0.7145 0.8964 0.039 Uiso 1 1 calc R . .
C13 C -0.0994(3) 0.8077(5) 0.8082(2) 0.0353(10) Uani 1 1 d . . .
H13A H -0.0815 0.9035 0.8228 0.042 Uiso 1 1 calc R . .
C14 C -0.0962(3) 0.7465(5) 0.7417(2) 0.0377(10) Uani 1 1 d . . .
H14A H -0.0764 0.7944 0.7042 0.045 Uiso 1 1 calc R . .
C15 C -0.1278(3) 0.6006(5) 0.7409(2) 0.0324(9) Uani 1 1 d . . .
H15A H -0.1326 0.5344 0.7027 0.039 Uiso 1 1 calc R . .
C16 C -0.1328(3) 0.2960(4) 0.8849(2) 0.0287(9) Uani 1 1 d . . .
C17 C -0.1694(3) 0.1802(5) 0.9172(2) 0.0382(10) Uani 1 1 d . . .
H17A H -0.2352 0.1714 0.9122 0.046 Uiso 1 1 calc R . .
C18 C -0.1100(4) 0.0792(5) 0.9562(3) 0.0445(11) Uani 1 1 d . . .
H18A H -0.1352 0.0013 0.9780 0.053 Uiso 1 1 calc R . .
C19 C -0.0134(4) 0.0914(5) 0.9635(2) 0.0464(12) Uani 1 1 d . . .
H19A H 0.0274 0.0213 0.9898 0.056 Uiso 1 1 calc R . .
C20 C 0.0227(4) 0.2061(6) 0.9324(3) 0.0450(11) Uani 1 1 d . . .
H20A H 0.0886 0.2151 0.9376 0.054 Uiso 1 1 calc R . .
C21 C -0.0368(3) 0.3085(5) 0.8934(2) 0.0366(10) Uani 1 1 d . . .
H21A H -0.0113 0.3872 0.8724 0.044 Uiso 1 1 calc R . .
C22 C -0.2555(3) 0.3217(4) 0.7488(2) 0.0264(8) Uani 1 1 d . . .
C23 C -0.3497(3) 0.3178(4) 0.7144(2) 0.0291(9) Uani 1 1 d . . .
H23A H -0.3955 0.3609 0.7357 0.035 Uiso 1 1 calc R . .
C24 C -0.3768(3) 0.2510(5) 0.6488(2) 0.0331(9) Uani 1 1 d . . .
H24A H -0.4411 0.2498 0.6254 0.040 Uiso 1 1 calc R . .
C25 C -0.3113(4) 0.1862(5) 0.6174(2) 0.0378(10) Uani 1 1 d . . .
H25A H -0.3301 0.1429 0.5721 0.045 Uiso 1 1 calc R . .
C26 C -0.2175(3) 0.1848(5) 0.6526(2) 0.0350(10) Uani 1 1 d . . .
H26A H -0.1726 0.1375 0.6318 0.042 Uiso 1 1 calc R . .
C27 C -0.1892(3) 0.2519(5) 0.7177(2) 0.0330(9) Uani 1 1 d . . .
H27A H -0.1250 0.2508 0.7414 0.040 Uiso 1 1 calc R . .
C28 C 0.3674(3) 0.0298(4) 0.7118(2) 0.0287(8) Uani 1 1 d . . .
C29 C 0.3711(3) 0.1538(5) 0.7568(2) 0.0297(9) Uani 1 1 d . . .
H29A H 0.3792 0.2510 0.7438 0.036 Uiso 1 1 calc R . .
C30 C 0.3604(3) 0.1056(5) 0.8245(2) 0.0342(9) Uani 1 1 d . . .
H30A H 0.3594 0.1653 0.8642 0.041 Uiso 1 1 calc R . .
C31 C 0.3515(3) -0.0480(5) 0.8223(2) 0.0379(10) Uani 1 1 d . . .
H31A H 0.3435 -0.1081 0.8603 0.046 Uiso 1 1 calc R . .
C32 C 0.3566(3) -0.0953(5) 0.7538(2) 0.0348(9) Uani 1 1 d . . .
H32A H 0.3535 -0.1927 0.7380 0.042 Uiso 1 1 calc R . .
C33 C 0.3827(3) 0.0276(4) 0.6388(2) 0.0276(8) Uani 1 1 d . . .
C34 C 0.4288(4) -0.0913(5) 0.6181(3) 0.0426(11) Uani 1 1 d . . .
H34A H 0.4455 -0.1703 0.6497 0.051 Uiso 1 1 calc R . .
C35 C 0.4502(4) -0.0951(6) 0.5527(2) 0.0472(12) Uani 1 1 d . . .
H35A H 0.4807 -0.1766 0.5383 0.057 Uiso 1 1 calc R . .
C36 C 0.4266(3) 0.0222(6) 0.5080(2) 0.0421(11) Uani 1 1 d . . .
H36A H 0.4424 0.0242 0.4630 0.050 Uiso 1 1 calc R . .
C37 C 0.3797(3) 0.1358(5) 0.5301(2) 0.0335(9) Uani 1 1 d . . .
H37A H 0.3624 0.2151 0.4988 0.040 Uiso 1 1 calc R . .
C38 C 0.1410(3) 0.1780(5) 0.7033(2) 0.0281(8) Uani 1 1 d . . .
C39 C 0.1330(3) 0.1413(5) 0.7742(2) 0.0328(9) Uani 1 1 d . . .
H39A H 0.1341 0.2070 0.8120 0.039 Uiso 1 1 calc R . .
C40 C 0.1232(3) -0.0119(5) 0.7770(2) 0.0368(10) Uani 1 1 d . . .
H40A H 0.1168 -0.0665 0.8172 0.044 Uiso 1 1 calc R . .
C41 C 0.1246(3) -0.0685(5) 0.7087(2) 0.0386(10) Uani 1 1 d . . .
H41A H 0.1194 -0.1676 0.6958 0.046 Uiso 1 1 calc R . .
C42 C 0.1350(3) 0.0464(5) 0.6638(2) 0.0354(9) Uani 1 1 d . . .
H42A H 0.1376 0.0382 0.6154 0.043 Uiso 1 1 calc R . .
C43 C 0.0605(3) 0.4247(5) 0.6196(2) 0.0332(9) Uani 1 1 d . . .
C44 C 0.0567(3) 0.5706(5) 0.5997(2) 0.0400(11) Uani 1 1 d . . .
H44A H 0.1110 0.6291 0.6138 0.048 Uiso 1 1 calc R . .
C45 C -0.0240(4) 0.6303(6) 0.5603(3) 0.0513(13) Uani 1 1 d . . .
H45A H -0.0256 0.7294 0.5476 0.062 Uiso 1 1 calc R . .
C46 C -0.1031(4) 0.5453(7) 0.5392(3) 0.0506(13) Uani 1 1 d . . .
H46A H -0.1596 0.5867 0.5130 0.061 Uiso 1 1 calc R . .
C47 C -0.0997(4) 0.4001(7) 0.5562(3) 0.0561(14) Uani 1 1 d . . .
H47A H -0.1534 0.3412 0.5400 0.067 Uiso 1 1 calc R . .
C48 C -0.0187(3) 0.3398(6) 0.5969(2) 0.0426(11) Uani 1 1 d . . .
H48A H -0.0173 0.2404 0.6091 0.051 Uiso 1 1 calc R . .
C49 C 0.1902(3) 0.4657(4) 0.7520(2) 0.0277(8) Uani 1 1 d . . .
C50 C 0.2802(3) 0.5034(5) 0.7877(2) 0.0330(9) Uani 1 1 d . . .
H50A H 0.3323 0.4742 0.7692 0.040 Uiso 1 1 calc R . .
C51 C 0.2953(3) 0.5826(5) 0.8498(2) 0.0374(10) Uani 1 1 d . . .
H51A H 0.3574 0.6068 0.8735 0.045 Uiso 1 1 calc R . .
C52 C 0.2202(3) 0.6268(5) 0.8775(2) 0.0399(10) Uani 1 1 d . . .
H52A H 0.2307 0.6797 0.9205 0.048 Uiso 1 1 calc R . .
C53 C 0.1298(3) 0.5932(5) 0.8420(3) 0.0397(11) Uani 1 1 d . . .
H53A H 0.0780 0.6257 0.8600 0.048 Uiso 1 1 calc R . .
C54 C 0.1143(3) 0.5122(5) 0.7801(2) 0.0351(9) Uani 1 1 d . . .
H54A H 0.0521 0.4881 0.7566 0.042 Uiso 1 1 calc R . .
N1 N -0.3668(3) 0.7371(4) 0.89857(18) 0.0324(8) Uani 1 1 d . . .
N2 N 0.3570(2) 0.1404(4) 0.59433(17) 0.0275(7) Uani 1 1 d . . .
P1 P -0.21572(7) 0.42061(10) 0.83182(5) 0.0247(2) Uani 1 1 d . . .
P2 P 0.16934(7) 0.35308(11) 0.67290(5) 0.0257(2) Uani 1 1 d . . .
Fe7 Fe 0.24645(4) 0.04266(6) 0.74808(3) 0.02688(13) Uani 1 1 d . . .
Fe8 Fe -0.23072(4) 0.73364(6) 0.75744(3) 0.02496(13) Uani 1 1 d . . .
Zn1 Zn -0.32540(3) 0.51575(5) 0.89789(2) 0.02559(10) Uani 1 1 d . . .
Zn2 Zn 0.29124(3) 0.34018(5) 0.60596(2) 0.02519(10) Uani 1 1 d . . .
Br1 Br -0.47037(3) 0.39079(5) 0.86509(2) 0.03547(10) Uani 1 1 d . . .
Br2 Br -0.24186(3) 0.48232(5) 1.01805(2) 0.03926(11) Uani 1 1 d . . .
Br3 Br 0.20794(3) 0.40661(5) 0.48922(2) 0.03594(10) Uani 1 1 d . . .
Br4 Br 0.41937(3) 0.49930(4) 0.64412(2) 0.03497(10) Uani 1 1 d . . .

loop_
_atom_site_aniso_label
_atom_site_aniso_U_11
_atom_site_aniso_U_22
_atom_site_aniso_U_33
_atom_site_aniso_U_23
_atom_site_aniso_U_13
_atom_site_aniso_U_12
C1 0.026(2) 0.0226(19) 0.029(2) 0.0005(15) 0.0053(17) 0.0042(16)
C2 0.026(2) 0.0251(19) 0.028(2) 0.0029(15) -0.0001(17) -0.0002(16)
C3 0.041(2) 0.031(2) 0.023(2) 0.0003(16) 0.0042(19) 0.0014(19)
C4 0.048(3) 0.029(2) 0.030(2) 0.0053(17) 0.012(2) 0.006(2)
C5 0.040(2) 0.0218(18) 0.0286(19) 0.0034(16) 0.0092(19) 0.0051(17)
C6 0.027(2) 0.0274(19) 0.028(2) -0.0004(16) 0.0094(17) -0.0005(17)
C7 0.033(2) 0.029(2) 0.037(2) 0.0004(17) 0.010(2) 0.0036(18)
C8 0.050(3) 0.034(2) 0.048(3) -0.006(2) 0.022(2) 0.005(2)
C9 0.069(4) 0.045(3) 0.043(3) -0.002(2) 0.028(3) 0.010(3)
C10 0.065(3) 0.039(3) 0.037(2) 0.004(2) 0.025(2) 0.011(2)
C11 0.0222(19) 0.0262(19) 0.031(2) -0.0010(16) 0.0052(17) 0.0008(16)
C12 0.028(2) 0.033(2) 0.035(2) -0.0049(18) 0.0061(19) -0.0011(17)
C13 0.030(2) 0.032(2) 0.044(2) -0.0022(18) 0.009(2) -0.0089(18)
C14 0.037(3) 0.034(2) 0.047(3) 0.0013(19) 0.020(2) -0.0018(19)
C15 0.030(2) 0.029(2) 0.041(2) -0.0014(17) 0.016(2) 0.0015(17)
C16 0.032(2) 0.0265(19) 0.027(2) -0.0002(16) 0.0051(18) 0.0024(17)
C17 0.036(2) 0.038(2) 0.043(2) 0.005(2) 0.013(2) -0.004(2)
C18 0.056(3) 0.036(2) 0.041(3) 0.011(2) 0.010(2) 0.005(2)
C19 0.058(3) 0.042(3) 0.038(2) 0.006(2) 0.007(2) 0.017(2)
C20 0.037(3) 0.055(3) 0.041(3) 0.003(2) 0.006(2) 0.009(2)
C21 0.039(2) 0.036(2) 0.036(2) 0.0053(18) 0.012(2) 0.003(2)
C22 0.032(2) 0.0233(19) 0.026(2) 0.0033(15) 0.0111(18) -0.0013(16)
C23 0.037(2) 0.0199(18) 0.030(2) -0.0005(15) 0.0070(19) 0.0009(17)
C24 0.034(2) 0.028(2) 0.034(2) -0.0011(17) -0.0003(19) 0.0004(18)
C25 0.056(3) 0.026(2) 0.032(2) 0.0023(17) 0.010(2) -0.006(2)
C26 0.043(3) 0.031(2) 0.034(2) -0.0040(17) 0.016(2) -0.0018(19)
C27 0.034(2) 0.028(2) 0.038(2) -0.0039(17) 0.010(2) -0.0028(17)
C28 0.030(2) 0.027(2) 0.0287(19) 0.0019(16) 0.0062(17) -0.0002(17)
C29 0.029(2) 0.031(2) 0.028(2) 0.0018(17) 0.0039(18) 0.0002(18)
C30 0.036(2) 0.035(2) 0.031(2) 0.0011(17) 0.006(2) -0.0009(19)
C31 0.040(3) 0.038(2) 0.036(2) 0.0110(18) 0.008(2) -0.001(2)
C32 0.040(2) 0.0244(19) 0.041(2) 0.0065(19) 0.012(2) 0.0027(19)
C33 0.0259(19) 0.0236(18) 0.033(2) 0.0005(16) 0.0072(17) 0.0020(16)
C34 0.053(3) 0.032(2) 0.045(3) 0.001(2) 0.016(2) 0.010(2)
C35 0.064(3) 0.039(2) 0.041(2) -0.004(2) 0.017(2) 0.022(2)
C36 0.049(3) 0.048(3) 0.032(2) -0.002(2) 0.015(2) 0.013(2)
C37 0.036(2) 0.036(2) 0.030(2) 0.0006(17) 0.0101(19) 0.0024(19)
C38 0.022(2) 0.036(2) 0.027(2) 0.0004(16) 0.0063(17) -0.0016(17)
C39 0.029(2) 0.038(2) 0.033(2) 0.0017(18) 0.0100(19) -0.0007(18)
C40 0.035(2) 0.036(2) 0.043(2) 0.0063(19) 0.015(2) -0.0064(19)
C41 0.038(2) 0.029(2) 0.048(3) -0.0022(19) 0.007(2) -0.0131(19)
C42 0.036(2) 0.035(2) 0.035(2) -0.0033(18) 0.005(2) -0.0040(19)
C43 0.036(2) 0.040(2) 0.0261(19) 0.0029(18) 0.0118(19) 0.002(2)
C44 0.037(3) 0.039(2) 0.042(3) 0.004(2) 0.006(2) 0.008(2)
C45 0.060(3) 0.053(3) 0.041(3) 0.007(2) 0.009(3) 0.017(3)
C46 0.034(3) 0.079(4) 0.039(2) 0.016(3) 0.008(2) 0.016(3)
C47 0.032(3) 0.081(4) 0.053(3) 0.024(3) 0.002(2) -0.003(3)
C48 0.037(3) 0.050(3) 0.040(2) 0.013(2) 0.006(2) -0.001(2)
C49 0.029(2) 0.0241(19) 0.033(2) 0.0031(15) 0.0132(18) 0.0021(16)
C50 0.037(2) 0.0247(19) 0.038(2) 0.0010(18) 0.0107(19) 0.0054(19)
C51 0.041(3) 0.031(2) 0.039(2) -0.0047(18) 0.006(2) -0.0052(19)
C52 0.049(3) 0.033(2) 0.039(2) -0.0048(19) 0.013(2) 0.001(2)
C53 0.043(3) 0.036(2) 0.045(3) -0.006(2) 0.022(2) 0.003(2)
C54 0.033(2) 0.036(2) 0.040(2) 0.0004(19) 0.0164(19) 0.000(2)
N1 0.040(2) 0.0300(17) 0.0294(18) 0.0005(15) 0.0119(16) 0.0031(16)
N2 0.0260(18) 0.0277(17) 0.0298(17) -0.0022(14) 0.0082(15) -0.0013(14)
P1 0.0243(5) 0.0239(5) 0.0263(5) 0.0009(4) 0.0060(4) 0.0003(4)
P2 0.0238(5) 0.0276(5) 0.0264(5) 0.0014(4) 0.0074(4) 0.0009(4)
Fe7 0.0303(3) 0.0237(3) 0.0274(3) 0.0015(2) 0.0081(3) -0.0032(2)
Fe8 0.0286(3) 0.0217(3) 0.0263(3) -0.0002(2) 0.0096(2) -0.0016(2)
Zn1 0.0275(2) 0.0249(2) 0.0251(2) 0.00084(17) 0.00716(19) -0.00141(19)
Zn2 0.0272(2) 0.0230(2) 0.0266(2) 0.00060(17) 0.00861(19) -0.00071(18)
Br1 0.0285(2) 0.0407(2) 0.0383(2) -0.00552(18) 0.00976(18) -0.00798(18)
Br2 0.0413(2) 0.0481(3) 0.0260(2) 0.00171(18) 0.00223(19) 0.0000(2)
Br3 0.0387(2) 0.0424(2) 0.0274(2) 0.00660(17) 0.00876(19) 0.00256(19)
Br4 0.0302(2) 0.02987(19) 0.0453(2) -0.00252(18) 0.00946(18) -0.00644(17)

loop_
_atom_type_symbol
_atom_type_description
_atom_type_scat_dispersion_real
_atom_type_scat_dispersion_imag
_atom_type_scat_source
C C 0.0033 0.0016 'International Tables Vol C Tables 4.2.6.8 and 6.1.1.4'
H H 0.0000 0.0000 'International Tables Vol C Tables 4.2.6.8 and 6.1.1.4'
N N 0.0061 0.0033 'International Tables Vol C Tables 4.2.6.8 and 6.1.1.4'
P P 0.1023 0.0942 'International Tables Vol C Tables 4.2.6.8 and 6.1.1.4'
Fe Fe 0.3463 0.8444 'International Tables Vol C Tables 4.2.6.8 and 6.1.1.4'
Zn Zn 0.2839 1.4301 'International Tables Vol C Tables 4.2.6.8 and 6.1.1.4'
Br Br -0.2901 2.4595 'International Tables Vol C Tables 4.2.6.8 and 6.1.1.4'

loop_
_geom_angle_atom_site_label_1
_geom_angle_atom_site_label_2
_geom_angle_atom_site_label_3
_geom_angle
_geom_angle_site_symmetry_1
_geom_angle_site_symmetry_3
_geom_angle_publ_flag
C2 C1 C5 107.8(3) . . ?
C2 C1 C6 126.1(4) . . ?
C5 C1 C6 125.9(3) . . ?
C2 C1 Fe8 70.0(2) . . ?
C5 C1 Fe8 70.0(2) . . ?
C6 C1 Fe8 129.3(3) . . ?
C3 C2 C1 107.8(4) . . ?
C3 C2 Fe8 69.4(2) . . ?
C1 C2 Fe8 69.3(2) . . ?
C2 C3 C4 108.1(4) . . ?
C2 C3 Fe8 70.1(2) . . ?
C4 C3 Fe8 70.1(3) . . ?
C5 C4 C3 108.5(4) . . ?
C5 C4 Fe8 70.1(2) . . ?
C3 C4 Fe8 69.4(2) . . ?
C4 C5 C1 107.8(4) . . ?
C4 C5 Fe8 69.8(2) . . ?
C1 C5 Fe8 69.1(2) . . ?
N1 C6 C7 121.6(3) . . ?
N1 C6 C1 118.8(3) . . ?
C7 C6 C1 119.6(4) . . ?
C6 C7 C8 120.0(4) . . ?
C9 C8 C7 118.4(4) . . ?
C8 C9 C10 119.5(4) . . ?
N1 C10 C9 123.3(4) . . ?
C12 C11 C15 107.3(4) . . ?
C12 C11 P1 123.1(3) . . ?
C15 C11 P1 128.2(3) . . ?
C12 C11 Fe8 70.1(2) . . ?
C15 C11 Fe8 69.2(2) . . ?
P1 C11 Fe8 115.2(2) . . ?
C13 C12 C11 107.6(4) . . ?
C13 C12 Fe8 70.7(3) . . ?
C11 C12 Fe8 68.2(2) . . ?
C14 C13 C12 108.8(4) . . ?
C14 C13 Fe8 69.4(3) . . ?
C12 C13 Fe8 68.6(2) . . ?
C13 C14 C15 108.3(4) . . ?
C13 C14 Fe8 70.4(2) . . ?
C15 C14 Fe8 68.2(2) . . ?
C14 C15 C11 108.0(4) . . ?
C14 C15 Fe8 70.9(2) . . ?
C11 C15 Fe8 68.8(2) . . ?
C21 C16 C17 119.2(4) . . ?
C21 C16 P1 123.2(3) . . ?
C17 C16 P1 117.7(3) . . ?
C18 C17 C16 120.4(4) . . ?
C17 C18 C19 120.1(4) . . ?
C20 C19 C18 119.6(4) . . ?
C19 C20 C21 120.5(5) . . ?
C16 C21 C20 120.3(4) . . ?
C23 C22 C27 119.0(4) . . ?
C23 C22 P1 121.6(3) . . ?
C27 C22 P1 119.3(3) . . ?
C24 C23 C22 120.1(4) . . ?
C25 C24 C23 120.7(4) . . ?
C24 C25 C26 119.6(4) . . ?
C27 C26 C25 120.5(4) . . ?
C26 C27 C22 120.0(4) . . ?
C29 C28 C32 107.2(3) . . ?
C29 C28 C33 126.7(4) . . ?
C32 C28 C33 125.8(4) . . ?
C29 C28 Fe7 70.4(2) . . ?
C32 C28 Fe7 69.1(2) . . ?
C33 C28 Fe7 130.8(3) . . ?
C30 C29 C28 108.1(4) . . ?
C30 C29 Fe7 69.3(2) . . ?
C28 C29 Fe7 68.7(2) . . ?
C29 C30 C31 108.2(4) . . ?
C29 C30 Fe7 70.2(2) . . ?
C31 C30 Fe7 69.0(3) . . ?
C32 C31 C30 108.2(4) . . ?
C32 C31 Fe7 69.7(3) . . ?
C30 C31 Fe7 70.1(3) . . ?
C31 C32 C28 108.3(4) . . ?
C31 C32 Fe7 69.6(3) . . ?
C28 C32 Fe7 69.5(2) . . ?
N2 C33 C34 120.7(3) . . ?
N2 C33 C28 121.2(3) . . ?
C34 C33 C28 118.0(4) . . ?
C35 C34 C33 120.6(4) . . ?
C34 C35 C36 118.7(4) . . ?
C37 C36 C35 118.6(4) . . ?
N2 C37 C36 123.3(4) . . ?
C42 C38 C39 107.5(4) . . ?
C42 C38 P2 125.6(3) . . ?
C39 C38 P2 126.5(3) . . ?
C42 C38 Fe7 69.7(2) . . ?
C39 C38 Fe7 70.2(2) . . ?
P2 C38 Fe7 119.2(2) . . ?
C40 C39 C38 107.4(4) . . ?
C40 C39 Fe7 70.2(3) . . ?
C38 C39 Fe7 68.4(2) . . ?
C41 C40 C39 108.0(4) . . ?
C41 C40 Fe7 69.3(2) . . ?
C39 C40 Fe7 69.2(2) . . ?
C42 C41 C40 108.8(4) . . ?
C42 C41 Fe7 69.3(3) . . ?
C40 C41 Fe7 70.2(2) . . ?
C41 C42 C38 108.4(4) . . ?
C41 C42 Fe7 70.5(3) . . ?
C38 C42 Fe7 69.0(2) . . ?
C48 C43 C44 118.6(5) . . ?
C48 C43 P2 122.5(4) . . ?
C44 C43 P2 118.9(4) . . ?
C45 C44 C43 121.2(5) . . ?
C44 C45 C46 119.7(5) . . ?
C47 C46 C45 119.9(5) . . ?
C46 C47 C48 120.5(5) . . ?
C47 C48 C43 120.0(5) . . ?
C50 C49 C54 118.1(4) . . ?
C50 C49 P2 121.8(3) . . ?
C54 C49 P2 120.0(3) . . ?
C51 C50 C49 121.2(4) . . ?
C50 C51 C52 120.3(4) . . ?
C53 C52 C51 119.5(4) . . ?
C52 C53 C54 120.4(4) . . ?
C53 C54 C49 120.5(4) . . ?
C6 N1 C10 117.0(4) . . ?
C6 N1 Zn1 132.7(3) . . ?
C10 N1 Zn1 110.2(3) . . ?
C33 N2 C37 118.0(3) . . ?
C33 N2 Zn2 132.4(3) . . ?
C37 N2 Zn2 109.5(3) . . ?
C11 P1 C16 108.38(19) . . ?
C11 P1 C22 104.34(18) . . ?
C16 P1 C22 102.84(18) . . ?
C11 P1 Zn1 107.25(13) . . ?
C16 P1 Zn1 111.57(13) . . ?
C22 P1 Zn1 121.71(13) . . ?
C38 P2 C43 106.1(2) . . ?
C38 P2 C49 104.38(18) . . ?
C43 P2 C49 103.39(19) . . ?
C38 P2 Zn2 112.26(13) . . ?
C43 P2 Zn2 111.59(13) . . ?
C49 P2 Zn2 118.05(13) . . ?
C38 Fe7 C42 41.26(17) . . ?
C38 Fe7 C31 160.00(17) . . ?
C42 Fe7 C31 156.53(19) . . ?
C38 Fe7 C32 158.02(16) . . ?
C42 Fe7 C32 122.44(18) . . ?
C31 Fe7 C32 40.63(18) . . ?
C38 Fe7 C28 121.53(16) . . ?
C42 Fe7 C28 108.98(17) . . ?
C31 Fe7 C28 69.16(17) . . ?
C32 Fe7 C28 41.37(16) . . ?
C38 Fe7 C39 41.44(16) . . ?
C42 Fe7 C39 69.07(18) . . ?
C31 Fe7 C39 122.24(18) . . ?
C32 Fe7 C39 159.57(17) . . ?
C28 Fe7 C39 156.60(17) . . ?
C38 Fe7 C41 68.62(17) . . ?
C42 Fe7 C41 40.16(18) . . ?
C31 Fe7 C41 120.80(19) . . ?
C32 Fe7 C41 108.43(19) . . ?
C28 Fe7 C41 126.05(17) . . ?
C39 Fe7 C41 68.43(18) . . ?
C38 Fe7 C30 123.52(18) . . ?
C42 Fe7 C30 162.04(18) . . ?
C31 Fe7 C30 40.84(18) . . ?
C32 Fe7 C30 68.51(18) . . ?
C28 Fe7 C30 68.83(16) . . ?
C39 Fe7 C30 105.50(18) . . ?
C41 Fe7 C30 155.39(18) . . ?
C38 Fe7 C40 68.90(17) . . ?
C42 Fe7 C40 68.25(18) . . ?
C31 Fe7 C40 105.96(18) . . ?
C32 Fe7 C40 123.95(18) . . ?
C28 Fe7 C40 162.09(17) . . ?
C39 Fe7 C40 40.59(18) . . ?
C41 Fe7 C40 40.52(18) . . ?
C30 Fe7 C40 119.47(18) . . ?
C38 Fe7 C29 107.50(16) . . ?
C42 Fe7 C29 126.31(17) . . ?
C31 Fe7 C29 68.54(17) . . ?
C32 Fe7 C29 68.66(17) . . ?
C28 Fe7 C29 40.87(16) . . ?
C39 Fe7 C29 120.27(18) . . ?
C41 Fe7 C29 163.18(17) . . ?
C30 Fe7 C29 40.49(16) . . ?
C40 Fe7 C29 155.00(18) . . ?
C11 Fe8 C15 41.94(16) . . ?
C11 Fe8 C12 41.64(16) . . ?
C15 Fe8 C12 69.79(18) . . ?
C11 Fe8 C3 122.27(17) . . ?
C15 Fe8 C3 106.71(18) . . ?
C12 Fe8 C3 159.38(17) . . ?
C11 Fe8 C1 126.03(15) . . ?
C15 Fe8 C1 163.29(16) . . ?
C12 Fe8 C1 108.82(16) . . ?
C3 Fe8 C1 68.40(16) . . ?
C11 Fe8 C14 69.55(17) . . ?
C15 Fe8 C14 40.91(18) . . ?
C12 Fe8 C14 68.76(18) . . ?
C3 Fe8 C14 122.65(18) . . ?
C1 Fe8 C14 155.30(17) . . ?
C11 Fe8 C4 156.70(17) . . ?
C15 Fe8 C4 119.21(17) . . ?
C12 Fe8 C4 159.15(18) . . ?
C3 Fe8 C4 40.57(18) . . ?
C1 Fe8 C4 68.20(16) . . ?
C14 Fe8 C4 104.90(18) . . ?
C11 Fe8 C2 109.36(16) . . ?
C15 Fe8 C2 125.41(17) . . ?
C12 Fe8 C2 124.03(16) . . ?
C3 Fe8 C2 40.55(16) . . ?
C1 Fe8 C2 40.68(16) . . ?
C14 Fe8 C2 160.72(17) . . ?
C4 Fe8 C2 68.11(17) . . ?
C11 Fe8 C5 162.42(15) . . ?
C15 Fe8 C5 153.81(16) . . ?
C12 Fe8 C5 124.06(16) . . ?
C3 Fe8 C5 68.14(17) . . ?
C1 Fe8 C5 40.88(15) . . ?
C14 Fe8 C5 118.66(18) . . ?
C4 Fe8 C5 40.16(16) . . ?
C2 Fe8 C5 68.35(16) . . ?
C11 Fe8 C13 69.11(17) . . ?
C15 Fe8 C13 68.50(18) . . ?
C12 Fe8 C13 40.70(17) . . ?
C3 Fe8 C13 158.47(17) . . ?
C1 Fe8 C13 121.98(16) . . ?
C14 Fe8 C13 40.14(18) . . ?
C4 Fe8 C13 121.96(18) . . ?
C2 Fe8 C13 158.80(16) . . ?
C5 Fe8 C13 106.39(18) . . ?
N1 Zn1 Br1 103.39(10) . . ?
N1 Zn1 Br2 101.66(10) . . ?
Br1 Zn1 Br2 115.48(2) . . ?
N1 Zn1 P1 124.90(10) . . ?
Br1 Zn1 P1 109.67(3) . . ?
Br2 Zn1 P1 102.14(3) . . ?
N2 Zn2 Br4 103.30(9) . . ?
N2 Zn2 Br3 105.76(9) . . ?
Br4 Zn2 Br3 109.66(2) . . ?
N2 Zn2 P2 120.22(9) . . ?
Br4 Zn2 P2 115.21(3) . . ?
Br3 Zn2 P2 102.16(3) . . ?

loop_
_geom_bond_atom_site_label_1
_geom_bond_atom_site_label_2
_geom_bond_distance
_geom_bond_site_symmetry_2
_geom_bond_publ_flag
C1 C2 1.433(6) . ?
C1 C5 1.441(5) . ?
C1 C6 1.479(5) . ?
C1 Fe8 2.057(4) . ?
C2 C3 1.428(6) . ?
C2 Fe8 2.065(4) . ?
C3 C4 1.429(6) . ?
C3 Fe8 2.056(4) . ?
C4 C5 1.419(6) . ?
C4 Fe8 2.065(4) . ?
C5 Fe8 2.069(4) . ?
C6 N1 1.356(5) . ?
C6 C7 1.391(6) . ?
C7 C8 1.392(6) . ?
C8 C9 1.370(7) . ?
C9 C10 1.372(7) . ?
C10 N1 1.367(5) . ?
C11 C12 1.445(6) . ?
C11 C15 1.447(6) . ?
C11 P1 1.796(4) . ?
C11 Fe8 2.019(4) . ?
C12 C13 1.432(6) . ?
C12 Fe8 2.045(4) . ?
C13 C14 1.418(6) . ?
C13 Fe8 2.073(4) . ?
C14 C15 1.428(6) . ?
C14 Fe8 2.060(4) . ?
C15 Fe8 2.025(4) . ?
C16 C21 1.383(6) . ?
C16 C17 1.405(6) . ?
C16 P1 1.819(4) . ?
C17 C18 1.383(7) . ?
C18 C19 1.393(7) . ?
C19 C20 1.384(7) . ?
C20 C21 1.391(7) . ?
C22 C23 1.392(6) . ?
C22 C27 1.407(6) . ?
C22 P1 1.831(4) . ?
C23 C24 1.389(6) . ?
C24 C25 1.380(6) . ?
C25 C26 1.390(7) . ?
C26 C27 1.385(6) . ?
C28 C29 1.436(6) . ?
C28 C32 1.443(6) . ?
C28 C33 1.481(5) . ?
C28 Fe7 2.045(4) . ?
C29 C30 1.426(6) . ?
C29 Fe7 2.067(4) . ?
C30 C31 1.429(6) . ?
C30 Fe7 2.054(5) . ?
C31 C32 1.417(6) . ?
C31 Fe7 2.039(5) . ?
C32 Fe7 2.040(4) . ?
C33 N2 1.353(5) . ?
C33 C34 1.395(6) . ?
C34 C35 1.373(6) . ?
C35 C36 1.385(7) . ?
C36 C37 1.374(6) . ?
C37 N2 1.358(5) . ?
C38 C42 1.432(6) . ?
C38 C39 1.444(6) . ?
C38 P2 1.805(4) . ?
C38 Fe7 2.028(4) . ?
C39 C40 1.429(7) . ?
C39 Fe7 2.053(4) . ?
C40 C41 1.426(6) . ?
C40 Fe7 2.065(4) . ?
C41 C42 1.405(6) . ?
C41 Fe7 2.053(4) . ?
C42 Fe7 2.037(4) . ?
C43 C48 1.389(7) . ?
C43 C44 1.403(6) . ?
C43 P2 1.820(5) . ?
C44 C45 1.372(7) . ?
C45 C46 1.384(8) . ?
C46 C47 1.384(9) . ?
C47 C48 1.388(7) . ?
C49 C50 1.389(6) . ?
C49 C54 1.408(5) . ?
C49 P2 1.822(4) . ?
C50 C51 1.384(6) . ?
C51 C52 1.387(6) . ?
C52 C53 1.384(7) . ?
C53 C54 1.390(6) . ?
N1 Zn1 2.139(4) . ?
N2 Zn2 2.120(3) . ?
P1 Zn1 2.4277(10) . ?
P2 Zn2 2.4278(10) . ?
Zn1 Br1 2.3757(6) . ?
Zn1 Br2 2.3981(6) . ?
Zn2 Br4 2.3704(6) . ?
Zn2 Br3 2.4001(6) . ?
